data_7026377
loop_
_publ_author_name
'Zang, Shuang-Quan'
'Liang, Ran'
'Fan, Ya-Juan'
'Hou, Hong-Wei'
'Mak, Thomas C. W.'

_publ_section_title
;
 Divalent zinc and cadmium coordination polymers of a new flexible
 tetracarboxylate ligand: syntheses, crystal structures and properties.
;
_journal_issue 34
_journal_name_full 'Dalton transactions (Cambridge, England : 2003)'
_journal_page_first 8022
_journal_page_last 8032
_journal_paper_doi 10.1039/c0dt00374c
_journal_volume 39
_journal_year 2010
_chemical_formula_moiety 'C41 H34 Cd2 N4 O11'
_chemical_formula_sum 'C41 H34 Cd2 N4 O11'
_chemical_formula_weight 983.52
_chemical_name_systematic
;
?
;
_space_group_IT_number 15
_symmetry_cell_setting monoclinic
_symmetry_space_group_name_Hall '-C 2yc'
_symmetry_space_group_name_H-M 'C 1 2/c 1'
_atom_sites_solution_hydrogens geom
_atom_sites_solution_primary direct
_atom_sites_solution_secondary difmap
_audit_creation_method SHELXL-97
_cell_angle_alpha 90.00
_cell_angle_beta 111.7400(10)
_cell_angle_gamma 90.00
_cell_formula_units_Z 4
_cell_length_a 21.3161(10)
_cell_length_b 12.4028(10)
_cell_length_c 18.6010(10)
_cell_measurement_reflns_used 2250
_cell_measurement_temperature 296(2)
_cell_measurement_theta_max 25.650
_cell_measurement_theta_min 2.1505
_cell_volume 4567.9(5)
_computing_cell_refinement 'APEX 2'
_computing_data_collection 'APEX 2(Bruker, 2009)'
_computing_data_reduction 'SAINT(Bruker, 2009)'
_computing_molecular_graphics 'SHELXTL(Bruker, 2009)'
_computing_publication_material SHELXTL
_computing_structure_refinement 'SHELXL-97 (Sheldrick, 2008)'
_computing_structure_solution 'SHELXS-97 (Sheldrick, 2008)'
_diffrn_ambient_temperature 296(2)
_diffrn_measured_fraction_theta_full 0.999
_diffrn_measured_fraction_theta_max 0.999
_diffrn_measurement_device_type 'Bruker Smart APEX II CCD area detector'
_diffrn_measurement_method 'phi and omega scans'
_diffrn_radiation_monochromator graphite
_diffrn_radiation_source 'fine-focus sealed tube'
_diffrn_radiation_type MoK\a
_diffrn_radiation_wavelength 0.71073
_diffrn_reflns_av_R_equivalents 0.0710
_diffrn_reflns_av_sigmaI/netI 0.0475
_diffrn_reflns_limit_h_max 25
_diffrn_reflns_limit_h_min -25
_diffrn_reflns_limit_k_max 14
_diffrn_reflns_limit_k_min -14
_diffrn_reflns_limit_l_max 22
_diffrn_reflns_limit_l_min -10
_diffrn_reflns_number 11270
_diffrn_reflns_theta_full 25.00
_diffrn_reflns_theta_max 25.00
_diffrn_reflns_theta_min 1.94
_exptl_absorpt_coefficient_mu 0.989
_exptl_absorpt_correction_T_max 0.8579
_exptl_absorpt_correction_T_min 0.7831
_exptl_absorpt_correction_type multi-scan
_exptl_absorpt_process_details 'SADABS(Bruker, 2009)'
_exptl_crystal_colour colourless
_exptl_crystal_density_diffrn 1.430
_exptl_crystal_density_method 'not measured'
_exptl_crystal_description needle
_exptl_crystal_F_000 1968
_exptl_crystal_size_max 0.26
_exptl_crystal_size_mid 0.22
_exptl_crystal_size_min 0.16
_refine_diff_density_max 0.659
_refine_diff_density_min -0.848
_refine_diff_density_rms 0.069
_refine_ls_extinction_method none
_refine_ls_goodness_of_fit_ref 1.071
_refine_ls_hydrogen_treatment constr
_refine_ls_matrix_type full
_refine_ls_number_parameters 263
_refine_ls_number_reflns 4027
_refine_ls_number_restraints 0
_refine_ls_restrained_S_all 1.071
_refine_ls_R_factor_all 0.0310
_refine_ls_R_factor_gt 0.0290
_refine_ls_shift/su_max 0.001
_refine_ls_shift/su_mean 0.000
_refine_ls_structure_factor_coef Fsqd
_refine_ls_weighting_details 'calc w=1/[\s^2^(Fo^2^)+(0.0328P)^2^+2.7812P] where P=(Fo^2^+2Fc^2^)/3'
_refine_ls_weighting_scheme calc
_refine_ls_wR_factor_gt 0.0738
_refine_ls_wR_factor_ref 0.0751
_reflns_number_gt 3683
_reflns_number_total 4027
_reflns_threshold_expression >2sigma(I)
_cod_data_source_file c0dt00374c.txt
_cod_data_source_block compound5
_cod_original_sg_symbol_H-M 'C 2/c'
_cod_database_code 7026377

loop_
_symmetry_equiv_pos_as_xyz
'x, y, z'
'-x, y, -z+1/2'
'x+1/2, y+1/2, z'
'-x+1/2, y+1/2, -z+1/2'
'-x, -y, -z'
'x, -y, z-1/2'
'-x+1/2, -y+1/2, -z'
'x+1/2, -y+1/2, z-1/2'

loop_
_atom_site_label
_atom_site_type_symbol
_atom_site_fract_x
_atom_site_fract_y
_atom_site_fract_z
_atom_site_U_iso_or_equiv
_atom_site_adp_type
_atom_site_occupancy
_atom_site_symmetry_multiplicity
_atom_site_calc_flag
_atom_site_refinement_flags
Cd1 Cd 0.731719(8) 0.821639(14) 0.362669(8) 0.03463(9) Uani 1 1 d .
N1 N 0.75208(12) 0.79895(19) 0.25010(12) 0.0436(5) Uani 1 1 d .
N2 N 0.66141(12) 0.9681(2) 0.31226(13) 0.0515(6) Uani 1 1 d .
O1 O 0.66431(10) 0.58290(19) 0.58474(10) 0.0613(6) Uani 1 1 d .
O2 O 0.72127(9) 0.57783(16) 0.50820(10) 0.0508(5) Uani 1 1 d .
O3 O 0.64974(9) 0.76396(14) 0.41351(9) 0.0445(4) Uani 1 1 d .
O4 O 0.65352(12) 0.66504(17) 0.31707(12) 0.0564(5) Uani 1 1 d .
O5 O 0.5000 0.7406(2) 0.2500 0.0617(8) Uani 1 2 d S
C1 C 0.58558(11) 0.60139(18) 0.38312(12) 0.0318(5) Uani 1 1 d .
C2 C 0.60323(12) 0.54550(19) 0.45329(12) 0.0340(5) Uani 1 1 d .
C3 C 0.55940(13) 0.4685(2) 0.46228(13) 0.0424(6) Uani 1 1 d .
H3 H 0.5714 0.4305 0.5085 0.051 Uiso 1 1 calc R
C4 C 0.49766(14) 0.4475(2) 0.40277(14) 0.0470(6) Uani 1 1 d .
H4 H 0.4683 0.3965 0.4094 0.056 Uiso 1 1 calc R
C5 C 0.48076(12) 0.5028(2) 0.33438(13) 0.0432(6) Uani 1 1 d .
H5 H 0.4399 0.4883 0.2944 0.052 Uiso 1 1 calc R
C6 C 0.52354(11) 0.57976(19) 0.32382(12) 0.0344(5) Uani 1 1 d .
C7 C 0.5000 0.6437(3) 0.2500 0.0397(8) Uani 1 2 d S
C8 C 0.66768(13) 0.5697(2) 0.51957(13) 0.0399(6) Uani 1 1 d .
C9 C 0.63284(13) 0.68286(19) 0.37031(14) 0.0376(6) Uani 1 1 d .
C10 C 0.72391(16) 0.7193(2) 0.20149(14) 0.0526(7) Uani 1 1 d .
H10 H 0.6992 0.6675 0.2159 0.063 Uiso 1 1 calc R
C11 C 0.72973(18) 0.7101(3) 0.13026(16) 0.0619(8) Uani 1 1 d .
H11 H 0.7103 0.6518 0.0983 0.074 Uiso 1 1 calc R
C12 C 0.76452(16) 0.7879(3) 0.10634(15) 0.0546(7) Uani 1 1 d .
C13 C 0.79311(16) 0.8697(3) 0.15685(15) 0.0548(7) Uani 1 1 d .
H13 H 0.8166 0.9240 0.1430 0.066 Uiso 1 1 calc R
C14 C 0.78751(14) 0.8725(2) 0.22771(15) 0.0493(6) Uani 1 1 d .
H14 H 0.8091 0.9275 0.2619 0.059 Uiso 1 1 calc R
C15 C 0.7719(2) 0.7871(4) 0.02864(18) 0.0786(11) Uani 1 1 d .
H15A H 0.7633 0.8594 0.0074 0.094 Uiso 1 1 calc R
H15B H 0.8184 0.7695 0.0368 0.094 Uiso 1 1 calc R
C16 C 0.63323(17) 1.0126(3) 0.35809(19) 0.0640(8) Uani 1 1 d .
H16 H 0.6429 0.9835 0.4071 0.077 Uiso 1 1 calc R
C17 C 0.59011(17) 1.1003(3) 0.3359(2) 0.0729(9) Uani 1 1 d .
H17 H 0.5706 1.1277 0.3693 0.088 Uiso 1 1 calc R
C18 C 0.57618(16) 1.1466(3) 0.2650(2) 0.0698(10) Uani 1 1 d .
C24 C 0.60584(19) 1.1019(3) 0.2190(2) 0.0812(11) Uani 1 1 d .
H19 H 0.5981 1.1315 0.1706 0.097 Uiso 1 1 calc R
C20 C 0.64713(18) 1.0134(3) 0.24330(18) 0.0698(9) Uani 1 1 d .
H20 H 0.6660 0.9839 0.2099 0.084 Uiso 1 1 calc R
C21 C 0.53061(17) 1.2434(3) 0.2389(3) 0.1012(16) Uani 1 1 d .
H21A H 0.5155 1.2484 0.1830 0.121 Uiso 1 1 calc R
H21B H 0.5569 1.3076 0.2603 0.121 Uiso 1 1 calc R
O1W O 0.79829(11) 0.67573(15) 0.43146(12) 0.0531(5) Uani 1 1 d .
H1WA H 0.8371 0.6988 0.4599 0.064 Uiso 1 1 d R
H1WB H 0.7794 0.6466 0.4596 0.064 Uiso 1 1 d R

loop_
_atom_site_aniso_label
_atom_site_aniso_U_11
_atom_site_aniso_U_22
_atom_site_aniso_U_33
_atom_site_aniso_U_23
_atom_site_aniso_U_13
_atom_site_aniso_U_12
Cd1 0.03345(13) 0.04366(14) 0.02447(11) 0.00196(6) 0.00800(8) -0.00268(6)
N1 0.0471(13) 0.0533(12) 0.0336(10) -0.0025(10) 0.0188(9) -0.0048(11)
N2 0.0474(14) 0.0529(14) 0.0503(13) 0.0138(11) 0.0136(10) 0.0062(11)
O1 0.0539(12) 0.0928(16) 0.0297(9) -0.0091(10) 0.0067(8) -0.0141(11)
O2 0.0329(9) 0.0682(12) 0.0444(10) 0.0126(9) 0.0064(7) -0.0046(9)
O3 0.0452(10) 0.0426(10) 0.0380(9) 0.0029(8) 0.0063(7) -0.0118(8)
O4 0.0615(14) 0.0713(14) 0.0443(11) -0.0016(9) 0.0287(10) -0.0157(10)
O5 0.080(2) 0.0428(15) 0.0427(14) 0.000 -0.0002(13) 0.000
C1 0.0313(12) 0.0351(12) 0.0282(10) -0.0021(9) 0.0102(9) -0.0017(10)
C2 0.0355(12) 0.0385(12) 0.0267(10) -0.0029(9) 0.0099(9) -0.0023(10)
C3 0.0521(15) 0.0449(14) 0.0310(11) -0.0015(10) 0.0163(10) -0.0098(12)
C4 0.0486(15) 0.0533(16) 0.0403(13) -0.0079(12) 0.0180(11) -0.0205(13)
C5 0.0365(13) 0.0535(15) 0.0343(12) -0.0099(11) 0.0069(10) -0.0119(11)
C6 0.0324(12) 0.0402(12) 0.0263(11) -0.0032(9) 0.0058(9) -0.0014(10)
C7 0.0332(18) 0.044(2) 0.0346(17) 0.000 0.0044(14) 0.000
C8 0.0421(14) 0.0383(13) 0.0310(12) 0.0059(10) 0.0040(10) -0.0038(11)
C9 0.0294(13) 0.0459(14) 0.0298(12) 0.0072(10) 0.0021(10) -0.0025(10)
C10 0.0692(19) 0.0570(17) 0.0382(14) -0.0051(13) 0.0274(13) -0.0161(15)
C11 0.081(2) 0.0716(19) 0.0396(15) -0.0153(14) 0.0295(15) -0.0238(18)
C12 0.0608(19) 0.0744(19) 0.0343(13) -0.0026(14) 0.0243(12) -0.0134(16)
C13 0.0598(18) 0.0665(19) 0.0444(14) 0.0008(14) 0.0268(13) -0.0142(16)
C14 0.0539(16) 0.0558(16) 0.0406(14) -0.0056(12) 0.0203(12) -0.0108(14)
C15 0.097(3) 0.105(3) 0.0450(17) -0.0129(18) 0.0396(18) -0.032(2)
C16 0.066(2) 0.0614(19) 0.0686(19) 0.0211(16) 0.0294(16) 0.0163(16)
C17 0.063(2) 0.061(2) 0.099(3) 0.0130(19) 0.0342(18) 0.0124(17)
C18 0.0391(17) 0.0470(16) 0.104(3) 0.0279(19) 0.0036(17) -0.0050(14)
C24 0.067(2) 0.088(3) 0.075(2) 0.042(2) 0.0095(18) 0.011(2)
C20 0.064(2) 0.085(2) 0.0539(17) 0.0253(17) 0.0137(14) 0.0133(18)
C21 0.0549(19) 0.0446(17) 0.170(4) 0.029(2) 0.002(2) -0.0027(15)
O1W 0.0484(12) 0.0618(13) 0.0464(11) 0.0097(8) 0.0145(9) 0.0042(9)

loop_
_atom_type_symbol
_atom_type_description
_atom_type_scat_dispersion_real
_atom_type_scat_dispersion_imag
_atom_type_scat_source
C C 0.0033 0.0016 'International Tables Vol C Tables 4.2.6.8 and 6.1.1.4'
Cd Cd -0.8075 1.2024 'International Tables Vol C Tables 4.2.6.8 and 6.1.1.4'
N N 0.0061 0.0033 'International Tables Vol C Tables 4.2.6.8 and 6.1.1.4'
O O 0.0106 0.0060 'International Tables Vol C Tables 4.2.6.8 and 6.1.1.4'
H H 0.0000 0.0000 'International Tables Vol C Tables 4.2.6.8 and 6.1.1.4'

loop_
_geom_angle_atom_site_label_1
_geom_angle_atom_site_label_2
_geom_angle_atom_site_label_3
_geom_angle
_geom_angle_site_symmetry_1
_geom_angle_site_symmetry_3
N1 Cd1 N2 92.25(8) . .
N1 Cd1 O1W 96.94(8) . .
N2 Cd1 O1W 170.78(8) . .
N1 Cd1 O1 88.52(7) . 7_666
N2 Cd1 O1 98.07(8) . 7_666
O1W Cd1 O1 82.96(8) . 7_666
N1 Cd1 O3 137.32(7) . .
N2 Cd1 O3 86.37(7) . .
O1W Cd1 O3 86.37(7) . .
O1 Cd1 O3 133.95(6) 7_666 .
N1 Cd1 O4 85.59(7) . .
N2 Cd1 O4 102.82(9) . .
O1W Cd1 O4 77.26(8) . .
O1 Cd1 O4 158.48(8) 7_666 .
O3 Cd1 O4 53.53(6) . .
N1 Cd1 O2 140.48(7) . 7_666
N2 Cd1 O2 88.14(7) . 7_666
O1W Cd1 O2 85.24(7) . 7_666
O1 Cd1 O2 52.44(6) 7_666 7_666
O3 Cd1 O2 82.16(6) . 7_666
O4 Cd1 O2 132.74(6) . 7_666
C10 N1 C14 117.3(2) . .
C10 N1 Cd1 121.38(18) . .
C14 N1 Cd1 120.94(18) . .
C20 N2 C16 116.5(3) . .
C20 N2 Cd1 127.2(2) . .
C16 N2 Cd1 116.28(18) . .
C8 O1 Cd1 94.84(16) . 7_666
C8 O2 Cd1 86.84(15) . 7_666
C9 O3 Cd1 93.74(15) . .
C9 O4 Cd1 88.86(16) . .
C6 C1 C2 119.3(2) . .
C6 C1 C9 119.74(19) . .
C2 C1 C9 120.97(19) . .
C3 C2 C1 119.5(2) . .
C3 C2 C8 119.4(2) . .
C1 C2 C8 121.1(2) . .
C2 C3 C4 120.8(2) . .
C2 C3 H3 119.6 . .
C4 C3 H3 119.6 . .
C5 C4 C3 119.3(2) . .
C5 C4 H4 120.3 . .
C3 C4 H4 120.3 . .
C4 C5 C6 121.1(2) . .
C4 C5 H5 119.5 . .
C6 C5 H5 119.5 . .
C5 C6 C1 120.0(2) . .
C5 C6 C7 118.65(19) . .
C1 C6 C7 121.2(2) . .
O5 C7 C6 121.86(15) . .
O5 C7 C6 121.86(15) . 2_655
C6 C7 C6 116.3(3) . 2_655
O2 C8 O1 122.8(2) . .
O2 C8 C2 119.9(2) . .
O1 C8 C2 117.4(2) . .
O4 C9 O3 123.4(2) . .
O4 C9 C1 117.5(2) . .
O3 C9 C1 119.1(2) . .
N1 C10 C11 122.6(3) . .
N1 C10 H10 118.7 . .
C11 C10 H10 118.7 . .
C10 C11 C12 119.9(3) . .
C10 C11 H11 120.0 . .
C12 C11 H11 120.0 . .
C13 C12 C11 116.9(2) . .
C13 C12 C15 119.1(3) . .
C11 C12 C15 124.0(3) . .
C12 C13 C14 120.4(3) . .
C12 C13 H13 119.8 . .
C14 C13 H13 119.8 . .
N1 C14 C13 122.8(3) . .
N1 C14 H14 118.6 . .
C13 C14 H14 118.6 . .
C15 C15 C12 116.1(4) 7_665 .
C15 C15 H15A 108.3 7_665 .
C12 C15 H15A 108.3 . .
C15 C15 H15B 108.3 7_665 .
C12 C15 H15B 108.3 . .
H15A C15 H15B 107.4 . .
N2 C16 C17 122.8(3) . .
N2 C16 H16 118.6 . .
C17 C16 H16 118.6 . .
C18 C17 C16 120.1(4) . .
C18 C17 H17 120.0 . .
C16 C17 H17 120.0 . .
C24 C18 C17 116.8(3) . .
C24 C18 C21 121.2(4) . .
C17 C18 C21 122.0(4) . .
C18 C24 C20 120.7(3) . .
C18 C24 H19 119.6 . .
C20 C24 H19 119.6 . .
N2 C20 C24 123.0(4) . .
N2 C20 H20 118.5 . .
C24 C20 H20 118.5 . .
C18 C21 C21 115.6(3) . 2_655
C18 C21 H21A 108.4 . .
C21 C21 H21A 108.4 2_655 .
C18 C21 H21B 108.4 . .
C21 C21 H21B 108.4 2_655 .
H21A C21 H21B 107.4 . .
Cd1 O1W H1WA 109.3 . .
Cd1 O1W H1WB 109.4 . .
H1WA O1W H1WB 109.5 . .

loop_
_geom_bond_atom_site_label_1
_geom_bond_atom_site_label_2
_geom_bond_distance
_geom_bond_site_symmetry_2
Cd1 N1 2.308(2) .
Cd1 N2 2.320(2) .
Cd1 O1W 2.3624(18) .
Cd1 O1 2.380(2) 7_666
Cd1 O3 2.3841(18) .
Cd1 O4 2.495(2) .
Cd1 O2 2.5583(18) 7_666
N1 C10 1.324(3) .
N1 C14 1.345(4) .
N2 C20 1.329(4) .
N2 C16 1.331(4) .
O1 C8 1.251(3) .
O1 Cd1 2.380(2) 7_666
O2 C8 1.240(3) .
O2 Cd1 2.5582(18) 7_666
O3 C9 1.254(3) .
O4 C9 1.244(3) .
O5 C7 1.202(5) .
C1 C6 1.399(3) .
C1 C2 1.401(3) .
C1 C9 1.507(3) .
C2 C3 1.388(3) .
C2 C8 1.498(3) .
C3 C4 1.395(4) .
C3 H3 0.9300 .
C4 C5 1.370(4) .
C4 H4 0.9300 .
C5 C6 1.384(3) .
C5 H5 0.9300 .
C6 C7 1.502(3) .
C7 C6 1.502(3) 2_655
C10 C11 1.380(4) .
C10 H10 0.9300 .
C11 C12 1.387(4) .
C11 H11 0.9300 .
C12 C13 1.363(4) .
C12 C15 1.511(4) .
C13 C14 1.367(4) .
C13 H13 0.9300 .
C14 H14 0.9300 .
C15 C15 1.455(7) 7_665
C15 H15A 0.9700 .
C15 H15B 0.9700 .
C16 C17 1.385(4) .
C16 H16 0.9300 .
C17 C18 1.366(5) .
C17 H17 0.9300 .
C18 C24 1.356(6) .
C18 C21 1.507(5) .
C24 C20 1.374(5) .
C24 H19 0.9300 .
C20 H20 0.9300 .
C21 C21 1.507(9) 2_655
C21 H21A 0.9700 .
C21 H21B 0.9700 .
O1W H1WA 0.8501 .
O1W H1WB 0.8500 .

loop_
_geom_hbond_atom_site_label_D
_geom_hbond_atom_site_label_H
_geom_hbond_atom_site_label_A
_geom_hbond_distance_DH
_geom_hbond_distance_HA
_geom_hbond_distance_DA
_geom_hbond_angle_DHA
_geom_hbond_site_symmetry_A
O1W H1WA O3 0.85 2.31 2.781(3) 115.1 7_666
O1W H1WB O2 0.85 1.98 2.818(3) 170.0 .

loop_
_geom_torsion_atom_site_label_1
_geom_torsion_atom_site_label_2
_geom_torsion_atom_site_label_3
_geom_torsion_atom_site_label_4
_geom_torsion
_geom_torsion_site_symmetry_1
_geom_torsion_site_symmetry_4
N2 Cd1 N1 C10 -105.4(2) . .
O1W Cd1 N1 C10 73.9(2) . .
O1 Cd1 N1 C10 156.6(2) 7_666 .
O3 Cd1 N1 C10 -18.3(3) . .
O4 Cd1 N1 C10 -2.7(2) . .
O2 Cd1 N1 C10 164.8(2) 7_666 .
N2 Cd1 N1 C14 67.8(2) . .
O1W Cd1 N1 C14 -112.9(2) . .
O1 Cd1 N1 C14 -30.2(2) 7_666 .
O3 Cd1 N1 C14 154.90(19) . .
O4 Cd1 N1 C14 170.5(2) . .
O2 Cd1 N1 C14 -22.0(3) 7_666 .
N1 Cd1 N2 C20 -2.7(3) . .
O1 Cd1 N2 C20 86.1(3) 7_666 .
O3 Cd1 N2 C20 -140.0(3) . .
O4 Cd1 N2 C20 -88.7(3) . .
O2 Cd1 N2 C20 137.8(3) 7_666 .
N1 Cd1 N2 C16 178.5(2) . .
O1 Cd1 N2 C16 -92.7(2) 7_666 .
O3 Cd1 N2 C16 41.2(2) . .
O4 Cd1 N2 C16 92.5(2) . .
O2 Cd1 N2 C16 -41.0(2) 7_666 .
N1 Cd1 O3 C9 23.30(18) . .
N2 Cd1 O3 C9 112.67(14) . .
O1W Cd1 O3 C9 -73.02(14) . .
O1 Cd1 O3 C9 -149.62(14) 7_666 .
O4 Cd1 O3 C9 3.80(14) . .
O2 Cd1 O3 C9 -158.70(14) 7_666 .
N1 Cd1 O4 C9 -170.71(17) . .
N2 Cd1 O4 C9 -79.41(17) . .
O1W Cd1 O4 C9 91.14(16) . .
O1 Cd1 O4 C9 114.7(2) 7_666 .
O3 Cd1 O4 C9 -3.83(14) . .
O2 Cd1 O4 C9 20.1(2) 7_666 .
C6 C1 C2 C3 1.0(3) . .
C9 C1 C2 C3 -178.0(2) . .
C6 C1 C2 C8 -177.2(2) . .
C9 C1 C2 C8 3.8(3) . .
C1 C2 C3 C4 -1.0(4) . .
C8 C2 C3 C4 177.2(2) . .
C2 C3 C4 C5 0.9(4) . .
C3 C4 C5 C6 -0.8(4) . .
C4 C5 C6 C1 0.8(4) . .
C4 C5 C6 C7 -175.3(2) . .
C2 C1 C6 C5 -0.9(3) . .
C9 C1 C6 C5 178.1(2) . .
C2 C1 C6 C7 175.1(2) . .
C9 C1 C6 C7 -5.9(3) . .
C5 C6 C7 O5 125.90(19) . .
C1 C6 C7 O5 -50.2(2) . .
C5 C6 C7 C6 -54.10(19) . 2_655
C1 C6 C7 C6 129.8(2) . 2_655
Cd1 O2 C8 O1 -17.6(3) 7_666 .
Cd1 O2 C8 C2 161.0(2) 7_666 .
Cd1 O1 C8 O2 19.0(3) 7_666 .
Cd1 O1 C8 C2 -159.67(19) 7_666 .
C3 C2 C8 O2 135.1(3) . .
C1 C2 C8 O2 -46.7(3) . .
C3 C2 C8 O1 -46.2(4) . .
C1 C2 C8 O1 132.0(3) . .
Cd1 O4 C9 O3 7.0(3) . .
Cd1 O4 C9 C1 -172.43(18) . .
Cd1 O3 C9 O4 -7.4(3) . .
Cd1 O3 C9 C1 172.08(18) . .
C6 C1 C9 O4 -60.4(3) . .
C2 C1 C9 O4 118.6(3) . .
C6 C1 C9 O3 120.1(2) . .
C2 C1 C9 O3 -60.8(3) . .
C14 N1 C10 C11 -0.1(5) . .
Cd1 N1 C10 C11 173.3(3) . .
N1 C10 C11 C12 -1.9(6) . .
C10 C11 C12 C13 1.6(5) . .
C10 C11 C12 C15 -178.0(4) . .
C11 C12 C13 C14 0.5(5) . .
C15 C12 C13 C14 -179.8(3) . .
C10 N1 C14 C13 2.4(5) . .
Cd1 N1 C14 C13 -171.1(2) . .
C12 C13 C14 N1 -2.7(5) . .
C13 C12 C15 C15 -166.6(5) . 7_665
C11 C12 C15 C15 13.1(8) . 7_665
C20 N2 C16 C17 1.2(5) . .
Cd1 N2 C16 C17 -179.9(3) . .
N2 C16 C17 C18 -1.6(5) . .
C16 C17 C18 C24 0.6(5) . .
C16 C17 C18 C21 -178.8(3) . .
C17 C18 C24 C20 0.8(6) . .
C21 C18 C24 C20 -179.8(3) . .
C16 N2 C20 C24 0.3(5) . .
Cd1 N2 C20 C24 -178.5(3) . .
C18 C24 C20 N2 -1.2(6) . .
C24 C18 C21 C21 141.3(5) . 2_655
C17 C18 C21 C21 -39.3(6) . 2_655
